data_7000842
loop_
_publ_author_name
'Scarborough, Christopher C.'
'Guzei, Ilia A.'
'Stahl, Shannon S.'

_publ_section_title
;
 Synthesis and isolation of a stable, axially-chiral seven-membered
 N-heterocyclic carbene
;
_journal_issue 13
_journal_name_full 'Dalton Transactions'
_journal_page_first 2284
_journal_page_last 2286
_journal_paper_doi 10.1039/b902460c
_journal_year 2009
_chemical_formula_moiety 'C72 H82 N4'
_chemical_formula_sum 'C72 H82 N4'
_chemical_formula_weight 1003.42
_chemical_name_systematic
;
?
;
_space_group_IT_number 2
_symmetry_cell_setting triclinic
_symmetry_Int_Tables_number 2
_symmetry_space_group_name_Hall '-P 1'
_symmetry_space_group_name_H-M 'P -1'
_atom_sites_solution_hydrogens geom
_atom_sites_solution_primary direct
_atom_sites_solution_secondary difmap
_cell_angle_alpha 99.512(3)
_cell_angle_beta 91.001(3)
_cell_angle_gamma 109.659(3)
_cell_formula_units_Z 2
_cell_length_a 11.1433(5)
_cell_length_b 13.6753(5)
_cell_length_c 19.3610(8)
_cell_measurement_reflns_used 1541
_cell_measurement_temperature 100(2)
_cell_measurement_theta_max 52.0878
_cell_measurement_theta_min 4.6469
_cell_volume 2731.7(2)
_computing_cell_refinement 'SAINT Ver. 7.24A (Bruker-AXS, 2007)'
_computing_data_collection 'APEX2 Ver. 2.1-4 (Bruker-AXS, 2007)'
_computing_data_reduction 'SAINT Ver. 7.24A'
_computing_molecular_graphics SHELXTL
_computing_publication_material SHELXTL
_computing_structure_refinement SHELXTL
_computing_structure_solution 'SHELXTL (Sheldrick, 2008)'
_diffrn_ambient_temperature 100(2)
_diffrn_measured_fraction_theta_full 0.980
_diffrn_measured_fraction_theta_max 0.980
_diffrn_measurement_device_type 'Bruker SMART APEX2 area detector'
_diffrn_measurement_method '0.50\% \w and 0.5 \% \f scans'
_diffrn_radiation_monochromator graphite
_diffrn_radiation_source 'fine-focus sealed tube'
_diffrn_radiation_type Cu-K\a
_diffrn_radiation_wavelength 1.54178
_diffrn_reflns_av_R_equivalents 0.0723
_diffrn_reflns_av_sigmaI/netI 0.0674
_diffrn_reflns_limit_h_max 13
_diffrn_reflns_limit_h_min -13
_diffrn_reflns_limit_k_max 16
_diffrn_reflns_limit_k_min -16
_diffrn_reflns_limit_l_max 23
_diffrn_reflns_limit_l_min 0
_diffrn_reflns_number 9780
_diffrn_reflns_theta_full 68.03
_diffrn_reflns_theta_max 68.03
_diffrn_reflns_theta_min 3.49
_exptl_absorpt_coefficient_mu 0.528
_exptl_absorpt_correction_T_max 0.9843
_exptl_absorpt_correction_T_min 0.9297
_exptl_absorpt_correction_type multi-scan
_exptl_absorpt_process_details
;
SADABS (Bruker-AXS, 2007)
;
_exptl_crystal_colour colourless
_exptl_crystal_density_diffrn 1.220
_exptl_crystal_density_method 'not measured'
_exptl_crystal_description needle
_exptl_crystal_F_000 1084
_exptl_crystal_size_max 0.14
_exptl_crystal_size_mid 0.03
_exptl_crystal_size_min 0.03
_refine_diff_density_max 0.222
_refine_diff_density_min -0.225
_refine_diff_density_rms 0.046
_refine_ls_extinction_method none
_refine_ls_goodness_of_fit_ref 1.006
_refine_ls_hydrogen_treatment constr
_refine_ls_matrix_type full
_refine_ls_number_parameters 685
_refine_ls_number_reflns 9780
_refine_ls_number_restraints 0
_refine_ls_restrained_S_all 1.006
_refine_ls_R_factor_all 0.1093
_refine_ls_R_factor_gt 0.0586
_refine_ls_shift/su_max 0.000
_refine_ls_shift/su_mean 0.000
_refine_ls_structure_factor_coef Fsqd
_refine_ls_weighting_details 'calc w=1/[\s^2^(Fo^2^)+(0.0685P)^2^+0.4237P] where P=(Fo^2^+2Fc^2^)/3'
_refine_ls_weighting_scheme calc
_refine_ls_wR_factor_gt 0.1225
_refine_ls_wR_factor_ref 0.1399
_reflns_number_gt 6232
_reflns_number_total 9780
_reflns_threshold_expression I>2\s(I)
_cod_data_source_file b902460c.txt
_cod_data_source_block stahl61
_cod_depositor_comments
;
The following automatic conversions were performed:
'_symmetry_cell_setting' value 'Triclinic' changed to 'triclinic'
according to '/home/saulius/struct/CIF-dictionaries/cif_core.dic'
dictionary named 'cif_core.dic' version 2.4.1 from 2010-06-29.

Automatic conversion script
Id: cif_fix_enum 1527 2010-12-29 10:47:43Z saulius 
;
_cod_original_cell_volume 2731.72(19)
_cod_original_sg_symbol_Hall '-P 1 '
_cod_original_sg_symbol_H-M 'P -1 '
_cod_database_code 7000842

loop_
_symmetry_equiv_pos_as_xyz
'x, y, z'
'-x, -y, -z'

loop_
_atom_site_label
_atom_site_type_symbol
_atom_site_fract_x
_atom_site_fract_y
_atom_site_fract_z
_atom_site_U_iso_or_equiv
_atom_site_adp_type
_atom_site_occupancy
_atom_site_symmetry_multiplicity
_atom_site_calc_flag
_atom_site_refinement_flags
_atom_site_disorder_assembly
_atom_site_disorder_group
N1 N 0.89528(18) 0.75111(14) 0.48860(10) 0.0231(4) Uani 1 1 d . . .
N2 N 1.05981(18) 0.72359(15) 0.54354(10) 0.0247(5) Uani 1 1 d . . .
N3 N 0.39051(18) 0.17328(14) -0.00573(10) 0.0229(4) Uani 1 1 d . . .
N4 N 0.55858(18) 0.31396(14) 0.04831(10) 0.0224(4) Uani 1 1 d . . .
C1 C 1.0148(2) 0.74278(17) 0.48436(12) 0.0219(5) Uani 1 1 d . . .
C2 C 0.8770(2) 0.82046(18) 0.54917(12) 0.0228(5) Uani 1 1 d . . .
C3 C 0.8713(2) 0.91868(18) 0.54216(13) 0.0259(5) Uani 1 1 d . . .
H3 H 0.8767 0.9388 0.4973 0.031 Uiso 1 1 calc R . .
C4 C 0.8579(2) 0.98695(19) 0.60023(14) 0.0312(6) Uani 1 1 d . . .
H4 H 0.8538 1.0537 0.5951 0.037 Uiso 1 1 calc R . .
C5 C 0.8504(2) 0.9584(2) 0.66580(14) 0.0313(6) Uani 1 1 d . . .
H5 H 0.8409 1.0052 0.7057 0.038 Uiso 1 1 calc R . .
C6 C 0.8569(2) 0.86109(19) 0.67275(13) 0.0273(6) Uani 1 1 d . . .
H6 H 0.8517 0.8416 0.7178 0.033 Uiso 1 1 calc R . .
C7 C 0.8709(2) 0.79120(18) 0.61492(12) 0.0228(5) Uani 1 1 d . . .
C8 C 0.8800(2) 0.68741(18) 0.62038(12) 0.0218(5) Uani 1 1 d . . .
C9 C 0.7968(2) 0.61885(19) 0.65858(12) 0.0277(6) Uani 1 1 d . . .
H9 H 0.7333 0.6394 0.6827 0.033 Uiso 1 1 calc R . .
C10 C 0.8063(3) 0.5209(2) 0.66150(14) 0.0333(6) Uani 1 1 d . . .
H10 H 0.7496 0.4748 0.6877 0.040 Uiso 1 1 calc R . .
C11 C 0.8982(2) 0.4906(2) 0.62617(14) 0.0331(6) Uani 1 1 d . . .
H11 H 0.9041 0.4232 0.6276 0.040 Uiso 1 1 calc R . .
C12 C 0.9817(2) 0.55794(19) 0.58869(13) 0.0285(6) Uani 1 1 d . . .
H12 H 1.0450 0.5367 0.5647 0.034 Uiso 1 1 calc R . .
C13 C 0.9738(2) 0.65674(18) 0.58577(12) 0.0235(5) Uani 1 1 d . . .
C14 C 0.8267(2) 0.74603(17) 0.42070(12) 0.0208(5) Uani 1 1 d . . .
H14 H 0.8691 0.8128 0.4026 0.025 Uiso 1 1 calc R . .
C15 C 0.6850(2) 0.73298(18) 0.42910(12) 0.0227(5) Uani 1 1 d . . .
H15 H 0.6792 0.7924 0.4651 0.027 Uiso 1 1 calc R . .
C16 C 0.6135(2) 0.62774(18) 0.45144(13) 0.0289(6) Uani 1 1 d . . .
H16A H 0.5234 0.6215 0.4577 0.035 Uiso 1 1 calc R . .
H16B H 0.6531 0.6247 0.4969 0.035 Uiso 1 1 calc R . .
C17 C 0.6186(2) 0.53634(19) 0.39524(14) 0.0323(6) Uani 1 1 d . . .
H17 H 0.5710 0.4676 0.4097 0.039 Uiso 1 1 calc R . .
C18 C 0.7598(2) 0.54731(18) 0.38951(14) 0.0278(6) Uani 1 1 d . . .
H18A H 0.7980 0.5453 0.4356 0.033 Uiso 1 1 calc R . .
H18B H 0.7663 0.4877 0.3549 0.033 Uiso 1 1 calc R . .
C19 C 0.8322(2) 0.65201(17) 0.36643(12) 0.0223(5) Uani 1 1 d . . .
H19 H 0.9235 0.6580 0.3615 0.027 Uiso 1 1 calc R . .
C20 C 0.7722(2) 0.65593(19) 0.29600(12) 0.0268(6) Uani 1 1 d . . .
H20A H 0.7783 0.5979 0.2598 0.032 Uiso 1 1 calc R . .
H20B H 0.8191 0.7237 0.2813 0.032 Uiso 1 1 calc R . .
C21 C 0.6323(2) 0.64522(19) 0.30224(13) 0.0285(6) Uani 1 1 d . . .
H21 H 0.5934 0.6482 0.2560 0.034 Uiso 1 1 calc R . .
C22 C 0.6249(2) 0.73599(19) 0.35809(12) 0.0260(5) Uani 1 1 d . . .
H22A H 0.5344 0.7300 0.3625 0.031 Uiso 1 1 calc R . .
H22B H 0.6705 0.8042 0.3436 0.031 Uiso 1 1 calc R . .
C23 C 0.5599(2) 0.5404(2) 0.32437(15) 0.0373(7) Uani 1 1 d . . .
H23A H 0.5645 0.4813 0.2886 0.045 Uiso 1 1 calc R . .
H23B H 0.4689 0.5329 0.3280 0.045 Uiso 1 1 calc R . .
C24 C 1.1965(2) 0.73029(18) 0.54952(12) 0.0234(5) Uani 1 1 d . . .
H24 H 1.2017 0.6608 0.5267 0.028 Uiso 1 1 calc R . .
C25 C 1.2501(2) 0.75377(18) 0.62618(13) 0.0283(6) Uani 1 1 d . . .
H25 H 1.1943 0.6997 0.6517 0.034 Uiso 1 1 calc R . .
C26 C 1.2566(3) 0.8634(2) 0.66249(13) 0.0373(7) Uani 1 1 d . . .
H26A H 1.2899 0.8763 0.7121 0.045 Uiso 1 1 calc R . .
H26B H 1.1699 0.8683 0.6616 0.045 Uiso 1 1 calc R . .
C27 C 1.3446(3) 0.94647(19) 0.62449(15) 0.0372(7) Uani 1 1 d . . .
H27 H 1.3492 1.0185 0.6484 0.045 Uiso 1 1 calc R . .
C28 C 1.2879(3) 0.9258(2) 0.54937(15) 0.0360(7) Uani 1 1 d . . .
H28A H 1.3414 0.9800 0.5240 0.043 Uiso 1 1 calc R . .
H28B H 1.2010 0.9302 0.5493 0.043 Uiso 1 1 calc R . .
C29 C 1.2813(2) 0.8163(2) 0.51222(13) 0.0277(6) Uani 1 1 d . . .
H29 H 1.2457 0.8038 0.4625 0.033 Uiso 1 1 calc R . .
C30 C 1.4154(2) 0.8096(2) 0.51295(15) 0.0372(7) Uani 1 1 d . . .
H30A H 1.4709 0.8626 0.4874 0.045 Uiso 1 1 calc R . .
H30B H 1.4115 0.7387 0.4888 0.045 Uiso 1 1 calc R . .
C31 C 1.4719(3) 0.82990(19) 0.58873(15) 0.0367(7) Uani 1 1 d . . .
H31 H 1.5593 0.8248 0.5891 0.044 Uiso 1 1 calc R . .
C32 C 1.3845(3) 0.7474(2) 0.62716(16) 0.0421(7) Uani 1 1 d . . .
H32A H 1.4199 0.7598 0.6764 0.050 Uiso 1 1 calc R . .
H32B H 1.3805 0.6760 0.6042 0.050 Uiso 1 1 calc R . .
C33 C 1.4790(3) 0.9399(2) 0.62474(15) 0.0370(7) Uani 1 1 d . . .
H33A H 1.5346 0.9936 0.5997 0.044 Uiso 1 1 calc R . .
H33B H 1.5165 0.9544 0.6737 0.044 Uiso 1 1 calc R . .
C34 C 0.5069(2) 0.24422(17) -0.01298(12) 0.0231(5) Uani 1 1 d . . .
C35 C 0.3724(2) 0.12877(18) 0.05748(12) 0.0249(5) Uani 1 1 d . . .
C36 C 0.3686(2) 0.02533(19) 0.05464(14) 0.0335(6) Uani 1 1 d . . .
H36 H 0.3735 -0.0160 0.0109 0.040 Uiso 1 1 calc R . .
C37 C 0.3579(3) -0.0175(2) 0.11483(16) 0.0436(7) Uani 1 1 d . . .
H37 H 0.3555 -0.0881 0.1125 0.052 Uiso 1 1 calc R . .
C38 C 0.3505(3) 0.0420(2) 0.17848(16) 0.0438(8) Uani 1 1 d . . .
H38 H 0.3421 0.0123 0.2199 0.053 Uiso 1 1 calc R . .
C39 C 0.3553(2) 0.1450(2) 0.18164(14) 0.0373(7) Uani 1 1 d . . .
H39 H 0.3507 0.1858 0.2256 0.045 Uiso 1 1 calc R . .
C40 C 0.3668(2) 0.19024(19) 0.12131(13) 0.0266(6) Uani 1 1 d . . .
C41 C 0.3799(2) 0.30192(19) 0.12303(12) 0.0259(6) Uani 1 1 d . . .
C42 C 0.2997(2) 0.3492(2) 0.15820(13) 0.0357(7) Uani 1 1 d . . .
H42 H 0.2335 0.3091 0.1830 0.043 Uiso 1 1 calc R . .
C43 C 0.3155(3) 0.4538(2) 0.15740(14) 0.0405(7) Uani 1 1 d . . .
H43 H 0.2606 0.4854 0.1817 0.049 Uiso 1 1 calc R . .
C44 C 0.4119(3) 0.5123(2) 0.12097(14) 0.0370(7) Uani 1 1 d . . .
H44 H 0.4228 0.5840 0.1201 0.044 Uiso 1 1 calc R . .
C45 C 0.4921(2) 0.46652(18) 0.08600(13) 0.0290(6) Uani 1 1 d . . .
H45 H 0.5580 0.5068 0.0611 0.035 Uiso 1 1 calc R . .
C46 C 0.4766(2) 0.36149(17) 0.08720(12) 0.0220(5) Uani 1 1 d . . .
C47 C 0.3147(2) 0.10575(17) -0.07137(12) 0.0244(5) Uani 1 1 d . . .
H47 H 0.3516 0.0495 -0.0881 0.029 Uiso 1 1 calc R . .
C48 C 0.1736(2) 0.05268(19) -0.05857(13) 0.0308(6) Uani 1 1 d . . .
H48 H 0.1682 0.0113 -0.0200 0.037 Uiso 1 1 calc R . .
C49 C 0.1101(2) 0.1358(2) -0.03816(14) 0.0356(6) Uani 1 1 d . . .
H49A H 0.0199 0.1007 -0.0291 0.043 Uiso 1 1 calc R . .
H49B H 0.1548 0.1847 0.0053 0.043 Uiso 1 1 calc R . .
C50 C 0.1156(2) 0.1974(2) -0.09755(14) 0.0327(6) Uani 1 1 d . . .
H50 H 0.0735 0.2512 -0.0844 0.039 Uiso 1 1 calc R . .
C51 C 0.2559(2) 0.25303(18) -0.10894(13) 0.0291(6) Uani 1 1 d . . .
H51A H 0.2616 0.2946 -0.1468 0.035 Uiso 1 1 calc R . .
H51B H 0.3000 0.3021 -0.0654 0.035 Uiso 1 1 calc R . .
C52 C 0.3207(2) 0.17117(18) -0.12900(12) 0.0249(5) Uani 1 1 d . . .
H52 H 0.4121 0.2079 -0.1370 0.030 Uiso 1 1 calc R . .
C53 C 0.2520(2) 0.0965(2) -0.19661(13) 0.0319(6) Uani 1 1 d . . .
H53A H 0.2573 0.1373 -0.2349 0.038 Uiso 1 1 calc R . .
H53B H 0.2941 0.0439 -0.2105 0.038 Uiso 1 1 calc R . .
C54 C 0.1122(2) 0.04007(19) -0.18577(14) 0.0317(6) Uani 1 1 d . . .
H54 H 0.0680 -0.0089 -0.2301 0.038 Uiso 1 1 calc R . .
C55 C 0.1054(3) -0.02241(19) -0.12654(15) 0.0395(7) Uani 1 1 d . . .
H55A H 0.1464 -0.0761 -0.1396 0.047 Uiso 1 1 calc R . .
H55B H 0.0149 -0.0595 -0.1191 0.047 Uiso 1 1 calc R . .
C56 C 0.0475(2) 0.1221(2) -0.16505(14) 0.0324(6) Uani 1 1 d . . .
H56A H 0.0506 0.1626 -0.2033 0.039 Uiso 1 1 calc R . .
H56B H -0.0433 0.0861 -0.1577 0.039 Uiso 1 1 calc R . .
C57 C 0.6972(2) 0.37515(17) 0.05223(12) 0.0219(5) Uani 1 1 d . . .
H57 H 0.7121 0.4278 0.0202 0.026 Uiso 1 1 calc R . .
C58 C 0.7501(2) 0.43380(18) 0.12733(12) 0.0251(5) Uani 1 1 d . . .
H58 H 0.7024 0.4823 0.1441 0.030 Uiso 1 1 calc R . .
C59 C 0.7358(2) 0.35547(19) 0.17720(13) 0.0286(6) Uani 1 1 d . . .
H59A H 0.6444 0.3129 0.1778 0.034 Uiso 1 1 calc R . .
H59B H 0.7680 0.3943 0.2255 0.034 Uiso 1 1 calc R . .
C60 C 0.8114(2) 0.28250(19) 0.15293(13) 0.0311(6) Uani 1 1 d . . .
H60 H 0.8023 0.2316 0.1857 0.037 Uiso 1 1 calc R . .
C61 C 0.7573(2) 0.22192(18) 0.07904(13) 0.0275(6) Uani 1 1 d . . .
H61A H 0.6660 0.1793 0.0799 0.033 Uiso 1 1 calc R . .
H61B H 0.8038 0.1732 0.0627 0.033 Uiso 1 1 calc R . .
C62 C 0.7708(2) 0.29933(18) 0.02830(12) 0.0235(5) Uani 1 1 d . . .
H62 H 0.7362 0.2590 -0.0200 0.028 Uiso 1 1 calc R . .
C63 C 0.9124(2) 0.36430(19) 0.02729(13) 0.0287(6) Uani 1 1 d . . .
H63A H 0.9222 0.4142 -0.0056 0.034 Uiso 1 1 calc R . .
H63B H 0.9602 0.3167 0.0107 0.034 Uiso 1 1 calc R . .
C64 C 0.9671(2) 0.42577(19) 0.10104(13) 0.0298(6) Uani 1 1 d . . .
H64 H 1.0593 0.4688 0.1001 0.036 Uiso 1 1 calc R . .
C65 C 0.8912(2) 0.49835(18) 0.12550(14) 0.0297(6) Uani 1 1 d . . .
H65A H 0.9261 0.5393 0.1730 0.036 Uiso 1 1 calc R . .
H65B H 0.9001 0.5489 0.0931 0.036 Uiso 1 1 calc R . .
C66 C 0.9531(2) 0.3479(2) 0.15144(14) 0.0343(6) Uani 1 1 d . . .
H66A H 0.9885 0.3871 0.1992 0.041 Uiso 1 1 calc R . .
H66B H 1.0015 0.3004 0.1358 0.041 Uiso 1 1 calc R . .
C67 C 0.3150(2) 0.74595(17) 0.18375(13) 0.0249(6) Uani 1 1 d . . .
H67 H 0.3567 0.7410 0.1416 0.030 Uiso 1 1 calc R . .
C68 C 0.3849(2) 0.77898(18) 0.24778(13) 0.0279(6) Uani 1 1 d . . .
H68 H 0.4751 0.7965 0.2499 0.033 Uiso 1 1 calc R . .
C69 C 0.3238(2) 0.78680(19) 0.30953(13) 0.0291(6) Uani 1 1 d . . .
H69 H 0.3724 0.8100 0.3537 0.035 Uiso 1 1 calc R . .
C70 C 0.1928(2) 0.76084(17) 0.30671(13) 0.0230(5) Uani 1 1 d . . .
H70 H 0.1510 0.7656 0.3488 0.028 Uiso 1 1 calc R . .
C71 C 0.1227(2) 0.72801(18) 0.24268(13) 0.0272(6) Uani 1 1 d . . .
H71 H 0.0326 0.7108 0.2406 0.033 Uiso 1 1 calc R . .
C72 C 0.1836(2) 0.72000(18) 0.18090(13) 0.0274(6) Uani 1 1 d . . .
H72 H 0.1350 0.6967 0.1368 0.033 Uiso 1 1 calc R . .

loop_
_atom_site_aniso_label
_atom_site_aniso_U_11
_atom_site_aniso_U_22
_atom_site_aniso_U_33
_atom_site_aniso_U_23
_atom_site_aniso_U_13
_atom_site_aniso_U_12
N1 0.0226(11) 0.0296(11) 0.0207(10) 0.0031(8) 0.0013(9) 0.0144(9)
N2 0.0201(11) 0.0326(11) 0.0258(11) 0.0092(9) 0.0038(9) 0.0126(9)
N3 0.0232(11) 0.0219(10) 0.0197(10) 0.0033(8) 0.0002(9) 0.0033(9)
N4 0.0197(11) 0.0213(10) 0.0228(11) -0.0007(8) 0.0027(9) 0.0050(8)
C1 0.0210(13) 0.0207(12) 0.0221(13) 0.0010(10) -0.0018(10) 0.0064(10)
C2 0.0196(13) 0.0269(13) 0.0220(13) 0.0006(10) 0.0009(10) 0.0100(10)
C3 0.0244(14) 0.0267(13) 0.0277(14) 0.0043(10) -0.0032(11) 0.0108(11)
C4 0.0312(15) 0.0261(13) 0.0370(16) -0.0009(11) -0.0060(12) 0.0141(11)
C5 0.0274(15) 0.0353(15) 0.0293(15) -0.0089(11) -0.0024(12) 0.0157(12)
C6 0.0216(14) 0.0389(15) 0.0221(13) 0.0023(11) 0.0025(11) 0.0127(11)
C7 0.0160(12) 0.0299(13) 0.0226(13) 0.0013(10) -0.0010(10) 0.0097(10)
C8 0.0195(13) 0.0290(13) 0.0178(12) 0.0041(10) -0.0019(10) 0.0097(10)
C9 0.0222(13) 0.0395(15) 0.0240(13) 0.0088(11) 0.0041(11) 0.0126(11)
C10 0.0302(15) 0.0371(15) 0.0339(15) 0.0168(12) 0.0031(13) 0.0084(12)
C11 0.0334(16) 0.0298(14) 0.0403(16) 0.0136(12) -0.0020(13) 0.0130(12)
C12 0.0266(14) 0.0349(14) 0.0289(14) 0.0069(11) -0.0008(12) 0.0165(12)
C13 0.0220(13) 0.0304(13) 0.0196(12) 0.0064(10) -0.0005(10) 0.0101(11)
C14 0.0217(13) 0.0214(12) 0.0209(12) 0.0050(10) 0.0023(10) 0.0088(10)
C15 0.0199(13) 0.0271(13) 0.0230(13) 0.0031(10) 0.0006(10) 0.0114(10)
C16 0.0205(13) 0.0359(14) 0.0345(15) 0.0116(12) 0.0107(12) 0.0125(11)
C17 0.0254(15) 0.0217(13) 0.0479(17) 0.0076(12) 0.0057(13) 0.0050(11)
C18 0.0265(14) 0.0241(13) 0.0337(14) 0.0012(11) 0.0028(12) 0.0119(11)
C19 0.0171(12) 0.0284(13) 0.0210(13) 0.0002(10) 0.0007(10) 0.0094(10)
C20 0.0260(14) 0.0307(14) 0.0234(13) 0.0013(10) -0.0013(11) 0.0112(11)
C21 0.0240(14) 0.0383(15) 0.0228(13) -0.0014(11) -0.0087(11) 0.0137(12)
C22 0.0219(13) 0.0312(13) 0.0271(13) 0.0039(11) -0.0011(11) 0.0127(11)
C23 0.0235(15) 0.0348(15) 0.0489(18) -0.0045(13) -0.0028(13) 0.0097(12)
C24 0.0158(12) 0.0233(12) 0.0305(14) -0.0006(10) -0.0015(11) 0.0089(10)
C25 0.0255(14) 0.0283(13) 0.0288(14) 0.0119(11) -0.0047(11) 0.0036(11)
C26 0.0431(18) 0.0386(15) 0.0229(14) -0.0019(11) 0.0013(13) 0.0084(13)
C27 0.0428(18) 0.0220(13) 0.0434(17) -0.0001(12) -0.0001(14) 0.0096(12)
C28 0.0292(15) 0.0334(15) 0.0513(18) 0.0227(13) 0.0062(14) 0.0113(12)
C29 0.0166(13) 0.0450(15) 0.0209(13) 0.0056(11) 0.0023(11) 0.0101(11)
C30 0.0174(14) 0.0457(16) 0.0420(17) -0.0029(13) 0.0021(12) 0.0076(12)
C31 0.0239(14) 0.0302(14) 0.0555(19) 0.0071(13) -0.0067(13) 0.0094(12)
C32 0.0315(16) 0.0301(15) 0.062(2) 0.0166(14) -0.0206(15) 0.0047(12)
C33 0.0328(16) 0.0324(15) 0.0360(16) 0.0064(12) -0.0088(13) -0.0007(12)
C34 0.0201(13) 0.0245(13) 0.0246(13) 0.0040(10) -0.0013(11) 0.0080(10)
C35 0.0187(13) 0.0270(13) 0.0252(13) 0.0075(10) -0.0028(11) 0.0017(10)
C36 0.0292(15) 0.0254(14) 0.0386(16) 0.0079(11) -0.0086(12) -0.0003(11)
C37 0.0395(18) 0.0364(16) 0.0489(19) 0.0217(14) -0.0105(15) -0.0008(13)
C38 0.0294(16) 0.0550(19) 0.0407(18) 0.0302(15) -0.0053(14) -0.0033(14)
C39 0.0247(15) 0.0565(18) 0.0244(14) 0.0112(13) 0.0010(12) 0.0043(13)
C40 0.0140(12) 0.0356(14) 0.0270(14) 0.0101(11) 0.0016(11) 0.0023(11)
C41 0.0206(13) 0.0374(14) 0.0159(12) -0.0010(10) -0.0032(10) 0.0083(11)
C42 0.0252(15) 0.0558(18) 0.0253(15) -0.0001(12) 0.0020(12) 0.0162(13)
C43 0.0314(16) 0.0565(19) 0.0331(16) -0.0134(13) -0.0064(13) 0.0251(14)
C44 0.0349(16) 0.0347(15) 0.0399(17) -0.0101(12) -0.0110(13) 0.0188(13)
C45 0.0275(14) 0.0262(13) 0.0297(14) -0.0028(11) -0.0066(12) 0.0090(11)
C46 0.0174(13) 0.0275(13) 0.0177(12) -0.0025(10) -0.0026(10) 0.0065(10)
C47 0.0249(14) 0.0206(12) 0.0243(13) -0.0010(10) -0.0013(11) 0.0061(10)
C48 0.0263(15) 0.0297(14) 0.0324(14) 0.0139(11) -0.0039(12) 0.0008(11)
C49 0.0192(14) 0.0550(17) 0.0324(15) 0.0124(13) 0.0060(12) 0.0103(13)
C50 0.0313(15) 0.0349(15) 0.0363(15) 0.0040(12) 0.0007(13) 0.0184(12)
C51 0.0361(16) 0.0243(13) 0.0246(13) 0.0072(10) -0.0042(12) 0.0065(11)
C52 0.0196(13) 0.0309(13) 0.0205(13) 0.0042(10) 0.0014(11) 0.0041(11)
C53 0.0316(15) 0.0420(15) 0.0217(13) -0.0007(11) -0.0025(12) 0.0154(12)
C54 0.0300(15) 0.0281(14) 0.0315(15) -0.0022(11) -0.0142(12) 0.0072(11)
C55 0.0332(16) 0.0263(14) 0.0510(18) 0.0116(13) -0.0200(14) -0.0013(12)
C56 0.0245(14) 0.0374(15) 0.0357(15) 0.0129(12) -0.0004(12) 0.0080(12)
C57 0.0182(13) 0.0216(12) 0.0238(13) 0.0045(10) 0.0015(10) 0.0038(10)
C58 0.0215(13) 0.0233(12) 0.0275(13) -0.0002(10) 0.0027(11) 0.0060(10)
C59 0.0226(14) 0.0356(14) 0.0200(13) -0.0018(11) 0.0005(11) 0.0037(11)
C60 0.0318(15) 0.0326(14) 0.0298(14) 0.0096(11) -0.0019(12) 0.0108(12)
C61 0.0250(14) 0.0250(13) 0.0324(14) 0.0016(11) 0.0004(11) 0.0101(11)
C62 0.0215(13) 0.0266(13) 0.0216(13) 0.0006(10) 0.0005(11) 0.0092(10)
C63 0.0221(14) 0.0306(13) 0.0319(14) 0.0024(11) 0.0051(11) 0.0086(11)
C64 0.0192(13) 0.0298(14) 0.0360(15) 0.0018(11) 0.0019(12) 0.0047(11)
C65 0.0245(14) 0.0271(13) 0.0319(15) -0.0027(11) -0.0030(12) 0.0058(11)
C66 0.0275(15) 0.0392(15) 0.0321(15) -0.0010(12) -0.0082(12) 0.0100(12)
C67 0.0270(14) 0.0252(13) 0.0263(14) 0.0085(10) 0.0069(11) 0.0120(11)
C68 0.0210(13) 0.0336(14) 0.0298(14) 0.0059(11) 0.0012(11) 0.0104(11)
C69 0.0292(15) 0.0331(14) 0.0239(13) 0.0017(11) -0.0029(11) 0.0111(12)
C70 0.0254(14) 0.0202(12) 0.0251(13) 0.0046(10) 0.0071(11) 0.0093(10)
C71 0.0198(13) 0.0258(13) 0.0325(15) 0.0022(11) 0.0007(11) 0.0048(10)
C72 0.0280(15) 0.0290(13) 0.0229(13) 0.0020(10) -0.0026(11) 0.0082(11)

loop_
_atom_type_symbol
_atom_type_description
_atom_type_scat_dispersion_real
_atom_type_scat_dispersion_imag
_atom_type_scat_source
C C 0.0181 0.0091 'International Tables Vol C Tables 4.2.6.8 and 6.1.1.4'
H H 0.0000 0.0000 'International Tables Vol C Tables 4.2.6.8 and 6.1.1.4'
N N 0.0311 0.0180 'International Tables Vol C Tables 4.2.6.8 and 6.1.1.4'

loop_
_geom_angle_atom_site_label_1
_geom_angle_atom_site_label_2
_geom_angle_atom_site_label_3
_geom_angle
_geom_angle_site_symmetry_1
_geom_angle_site_symmetry_3
_geom_angle_publ_flag
C1 N1 C2 116.92(19) . . yes
C1 N1 C14 115.94(18) . . yes
C2 N1 C14 117.18(17) . . yes
C1 N2 C13 120.40(19) . . yes
C1 N2 C24 118.18(19) . . yes
C13 N2 C24 116.39(18) . . yes
C34 N3 C35 118.35(19) . . yes
C34 N3 C47 117.11(19) . . yes
C35 N3 C47 117.23(17) . . yes
C34 N4 C46 117.65(19) . . yes
C34 N4 C57 116.63(18) . . yes
C46 N4 C57 118.51(17) . . yes
N2 C1 N1 113.4(2) . . ?
C7 C2 C3 120.1(2) . . ?
C7 C2 N1 120.01(19) . . ?
C3 C2 N1 119.8(2) . . ?
C4 C3 C2 120.2(2) . . ?
C4 C3 H3 119.9 . . ?
C2 C3 H3 119.9 . . ?
C3 C4 C5 120.2(2) . . ?
C3 C4 H4 119.9 . . ?
C5 C4 H4 119.9 . . ?
C4 C5 C6 119.5(2) . . ?
C4 C5 H5 120.3 . . ?
C6 C5 H5 120.3 . . ?
C5 C6 C7 121.2(2) . . ?
C5 C6 H6 119.4 . . ?
C7 C6 H6 119.4 . . ?
C2 C7 C6 118.7(2) . . ?
C2 C7 C8 118.4(2) . . ?
C6 C7 C8 122.8(2) . . ?
C13 C8 C9 119.2(2) . . ?
C13 C8 C7 118.9(2) . . ?
C9 C8 C7 122.0(2) . . ?
C10 C9 C8 120.6(2) . . ?
C10 C9 H9 119.7 . . ?
C8 C9 H9 119.7 . . ?
C11 C10 C9 119.8(2) . . ?
C11 C10 H10 120.1 . . ?
C9 C10 H10 120.1 . . ?
C10 C11 C12 120.2(2) . . ?
C10 C11 H11 119.9 . . ?
C12 C11 H11 119.9 . . ?
C11 C12 C13 120.6(2) . . ?
C11 C12 H12 119.7 . . ?
C13 C12 H12 119.7 . . ?
C12 C13 C8 119.7(2) . . ?
C12 C13 N2 119.0(2) . . ?
C8 C13 N2 121.3(2) . . ?
N1 C14 C19 110.17(17) . . ?
N1 C14 C15 111.77(18) . . ?
C19 C14 C15 108.24(18) . . ?
N1 C14 H14 108.9 . . ?
C19 C14 H14 108.9 . . ?
C15 C14 H14 108.9 . . ?
C16 C15 C22 109.4(2) . . ?
C16 C15 C14 110.83(18) . . ?
C22 C15 C14 108.02(18) . . ?
C16 C15 H15 109.5 . . ?
C22 C15 H15 109.5 . . ?
C14 C15 H15 109.5 . . ?
C15 C16 C17 109.70(19) . . ?
C15 C16 H16A 109.7 . . ?
C17 C16 H16A 109.7 . . ?
C15 C16 H16B 109.7 . . ?
C17 C16 H16B 109.7 . . ?
H16A C16 H16B 108.2 . . ?
C23 C17 C16 110.7(2) . . ?
C23 C17 C18 109.7(2) . . ?
C16 C17 C18 107.7(2) . . ?
C23 C17 H17 109.6 . . ?
C16 C17 H17 109.6 . . ?
C18 C17 H17 109.6 . . ?
C19 C18 C17 109.51(19) . . ?
C19 C18 H18A 109.8 . . ?
C17 C18 H18A 109.8 . . ?
C19 C18 H18B 109.8 . . ?
C17 C18 H18B 109.8 . . ?
H18A C18 H18B 108.2 . . ?
C20 C19 C18 109.9(2) . . ?
C20 C19 C14 108.41(18) . . ?
C18 C19 C14 110.68(18) . . ?
C20 C19 H19 109.3 . . ?
C18 C19 H19 109.3 . . ?
C14 C19 H19 109.3 . . ?
C19 C20 C21 109.99(19) . . ?
C19 C20 H20A 109.7 . . ?
C21 C20 H20A 109.7 . . ?
C19 C20 H20B 109.7 . . ?
C21 C20 H20B 109.7 . . ?
H20A C20 H20B 108.2 . . ?
C23 C21 C20 109.6(2) . . ?
C23 C21 C22 109.2(2) . . ?
C20 C21 C22 108.9(2) . . ?
C23 C21 H21 109.7 . . ?
C20 C21 H21 109.7 . . ?
C22 C21 H21 109.7 . . ?
C21 C22 C15 110.31(18) . . ?
C21 C22 H22A 109.6 . . ?
C15 C22 H22A 109.6 . . ?
C21 C22 H22B 109.6 . . ?
C15 C22 H22B 109.6 . . ?
H22A C22 H22B 108.1 . . ?
C21 C23 C17 109.7(2) . . ?
C21 C23 H23A 109.7 . . ?
C17 C23 H23A 109.7 . . ?
C21 C23 H23B 109.7 . . ?
C17 C23 H23B 109.7 . . ?
H23A C23 H23B 108.2 . . ?
N2 C24 C25 112.00(19) . . ?
N2 C24 C29 111.41(18) . . ?
C25 C24 C29 108.23(19) . . ?
N2 C24 H24 108.4 . . ?
C25 C24 H24 108.4 . . ?
C29 C24 H24 108.4 . . ?
C26 C25 C32 109.4(2) . . ?
C26 C25 C24 111.20(19) . . ?
C32 C25 C24 108.2(2) . . ?
C26 C25 H25 109.3 . . ?
C32 C25 H25 109.3 . . ?
C24 C25 H25 109.3 . . ?
C25 C26 C27 109.4(2) . . ?
C25 C26 H26A 109.8 . . ?
C27 C26 H26A 109.8 . . ?
C25 C26 H26B 109.8 . . ?
C27 C26 H26B 109.8 . . ?
H26A C26 H26B 108.3 . . ?
C28 C27 C33 109.8(2) . . ?
C28 C27 C26 108.0(2) . . ?
C33 C27 C26 110.7(2) . . ?
C28 C27 H27 109.4 . . ?
C33 C27 H27 109.4 . . ?
C26 C27 H27 109.4 . . ?
C27 C28 C29 109.8(2) . . ?
C27 C28 H28A 109.7 . . ?
C29 C28 H28A 109.7 . . ?
C27 C28 H28B 109.7 . . ?
C29 C28 H28B 109.7 . . ?
H28A C28 H28B 108.2 . . ?
C30 C29 C28 109.5(2) . . ?
C30 C29 C24 108.4(2) . . ?
C28 C29 C24 110.83(19) . . ?
C30 C29 H29 109.4 . . ?
C28 C29 H29 109.4 . . ?
C24 C29 H29 109.4 . . ?
C29 C30 C31 110.0(2) . . ?
C29 C30 H30A 109.7 . . ?
C31 C30 H30A 109.7 . . ?
C29 C30 H30B 109.7 . . ?
C31 C30 H30B 109.7 . . ?
H30A C30 H30B 108.2 . . ?
C33 C31 C32 109.5(2) . . ?
C33 C31 C30 109.0(2) . . ?
C32 C31 C30 108.7(2) . . ?
C33 C31 H31 109.9 . . ?
C32 C31 H31 109.9 . . ?
C30 C31 H31 109.9 . . ?
C31 C32 C25 110.3(2) . . ?
C31 C32 H32A 109.6 . . ?
C25 C32 H32A 109.6 . . ?
C31 C32 H32B 109.6 . . ?
C25 C32 H32B 109.6 . . ?
H32A C32 H32B 108.1 . . ?
C31 C33 C27 109.5(2) . . ?
C31 C33 H33A 109.8 . . ?
C27 C33 H33A 109.8 . . ?
C31 C33 H33B 109.8 . . ?
C27 C33 H33B 109.8 . . ?
H33A C33 H33B 108.2 . . ?
N3 C34 N4 112.3(2) . . ?
C40 C35 C36 120.2(2) . . ?
C40 C35 N3 120.5(2) . . ?
C36 C35 N3 119.2(2) . . ?
C37 C36 C35 120.4(3) . . ?
C37 C36 H36 119.8 . . ?
C35 C36 H36 119.8 . . ?
C36 C37 C38 120.1(3) . . ?
C36 C37 H37 120.0 . . ?
C38 C37 H37 120.0 . . ?
C37 C38 C39 119.7(3) . . ?
C37 C38 H38 120.1 . . ?
C39 C38 H38 120.1 . . ?
C38 C39 C40 121.2(3) . . ?
C38 C39 H39 119.4 . . ?
C40 C39 H39 119.4 . . ?
C35 C40 C39 118.4(2) . . ?
C35 C40 C41 118.7(2) . . ?
C39 C40 C41 122.9(2) . . ?
C46 C41 C42 119.1(2) . . ?
C46 C41 C40 117.7(2) . . ?
C42 C41 C40 123.2(2) . . ?
C43 C42 C41 120.8(3) . . ?
C43 C42 H42 119.6 . . ?
C41 C42 H42 119.6 . . ?
C42 C43 C44 119.7(2) . . ?
C42 C43 H43 120.2 . . ?
C44 C43 H43 120.2 . . ?
C45 C44 C43 120.2(2) . . ?
C45 C44 H44 119.9 . . ?
C43 C44 H44 119.9 . . ?
C44 C45 C46 120.1(2) . . ?
C44 C45 H45 120.0 . . ?
C46 C45 H45 120.0 . . ?
C41 C46 C45 120.2(2) . . ?
C41 C46 N4 120.4(2) . . ?
C45 C46 N4 119.3(2) . . ?
N3 C47 C52 110.83(18) . . ?
N3 C47 C48 111.52(19) . . ?
C52 C47 C48 108.4(2) . . ?
N3 C47 H47 108.7 . . ?
C52 C47 H47 108.7 . . ?
C48 C47 H47 108.7 . . ?
C49 C48 C55 109.8(2) . . ?
C49 C48 C47 110.60(19) . . ?
C55 C48 C47 108.2(2) . . ?
C49 C48 H48 109.4 . . ?
C55 C48 H48 109.4 . . ?
C47 C48 H48 109.4 . . ?
C50 C49 C48 109.6(2) . . ?
C50 C49 H49A 109.8 . . ?
C48 C49 H49A 109.8 . . ?
C50 C49 H49B 109.8 . . ?
C48 C49 H49B 109.8 . . ?
H49A C49 H49B 108.2 . . ?
C49 C50 C51 108.5(2) . . ?
C49 C50 C56 110.0(2) . . ?
C51 C50 C56 109.7(2) . . ?
C49 C50 H50 109.6 . . ?
C51 C50 H50 109.6 . . ?
C56 C50 H50 109.6 . . ?
C52 C51 C50 109.75(19) . . ?
C52 C51 H51A 109.7 . . ?
C50 C51 H51A 109.7 . . ?
C52 C51 H51B 109.7 . . ?
C50 C51 H51B 109.7 . . ?
H51A C51 H51B 108.2 . . ?
C51 C52 C53 109.0(2) . . ?
C51 C52 C47 111.21(19) . . ?
C53 C52 C47 108.48(19) . . ?
C51 C52 H52 109.4 . . ?
C53 C52 H52 109.4 . . ?
C47 C52 H52 109.4 . . ?
C54 C53 C52 110.3(2) . . ?
C54 C53 H53A 109.6 . . ?
C52 C53 H53A 109.6 . . ?
C54 C53 H53B 109.6 . . ?
C52 C53 H53B 109.6 . . ?
H53A C53 H53B 108.1 . . ?
C53 C54 C55 109.0(2) . . ?
C53 C54 C56 109.2(2) . . ?
C55 C54 C56 109.1(2) . . ?
C53 C54 H54 109.9 . . ?
C55 C54 H54 109.9 . . ?
C56 C54 H54 109.9 . . ?
C54 C55 C48 109.8(2) . . ?
C54 C55 H55A 109.7 . . ?
C48 C55 H55A 109.7 . . ?
C54 C55 H55B 109.7 . . ?
C48 C55 H55B 109.7 . . ?
H55A C55 H55B 108.2 . . ?
C50 C56 C54 109.9(2) . . ?
C50 C56 H56A 109.7 . . ?
C54 C56 H56A 109.7 . . ?
C50 C56 H56B 109.7 . . ?
C54 C56 H56B 109.7 . . ?
H56A C56 H56B 108.2 . . ?
N4 C57 C58 112.05(18) . . ?
N4 C57 C62 109.37(17) . . ?
C58 C57 C62 108.22(19) . . ?
N4 C57 H57 109.0 . . ?
C58 C57 H57 109.0 . . ?
C62 C57 H57 109.0 . . ?
C65 C58 C59 109.8(2) . . ?
C65 C58 C57 108.24(19) . . ?
C59 C58 C57 110.64(19) . . ?
C65 C58 H58 109.4 . . ?
C59 C58 H58 109.4 . . ?
C57 C58 H58 109.4 . . ?
C58 C59 C60 109.75(19) . . ?
C58 C59 H59A 109.7 . . ?
C60 C59 H59A 109.7 . . ?
C58 C59 H59B 109.7 . . ?
C60 C59 H59B 109.7 . . ?
H59A C59 H59B 108.2 . . ?
C61 C60 C59 108.4(2) . . ?
C61 C60 C66 109.5(2) . . ?
C59 C60 C66 110.0(2) . . ?
C61 C60 H60 109.6 . . ?
C59 C60 H60 109.6 . . ?
C66 C60 H60 109.6 . . ?
C60 C61 C62 110.05(19) . . ?
C60 C61 H61A 109.7 . . ?
C62 C61 H61A 109.7 . . ?
C60 C61 H61B 109.7 . . ?
C62 C61 H61B 109.7 . . ?
H61A C61 H61B 108.2 . . ?
C63 C62 C61 109.0(2) . . ?
C63 C62 C57 108.85(18) . . ?
C61 C62 C57 110.53(18) . . ?
C63 C62 H62 109.5 . . ?
C61 C62 H62 109.5 . . ?
C57 C62 H62 109.5 . . ?
C62 C63 C64 110.1(2) . . ?
C62 C63 H63A 109.6 . . ?
C64 C63 H63A 109.6 . . ?
C62 C63 H63B 109.6 . . ?
C64 C63 H63B 109.6 . . ?
H63A C63 H63B 108.2 . . ?
C63 C64 C65 108.6(2) . . ?
C63 C64 C66 109.3(2) . . ?
C65 C64 C66 109.3(2) . . ?
C63 C64 H64 109.9 . . ?
C65 C64 H64 109.9 . . ?
C66 C64 H64 109.9 . . ?
C58 C65 C64 110.55(19) . . ?
C58 C65 H65A 109.5 . . ?
C64 C65 H65A 109.5 . . ?
C58 C65 H65B 109.5 . . ?
C64 C65 H65B 109.5 . . ?
H65A C65 H65B 108.1 . . ?
C64 C66 C60 109.7(2) . . ?
C64 C66 H66A 109.7 . . ?
C60 C66 H66A 109.7 . . ?
C64 C66 H66B 109.7 . . ?
C60 C66 H66B 109.7 . . ?
H66A C66 H66B 108.2 . . ?
C68 C67 C72 119.8(2) . . ?
C68 C67 H67 120.1 . . ?
C72 C67 H67 120.1 . . ?
C67 C68 C69 120.2(2) . . ?
C67 C68 H68 119.9 . . ?
C69 C68 H68 119.9 . . ?
C70 C69 C68 120.1(2) . . ?
C70 C69 H69 120.0 . . ?
C68 C69 H69 120.0 . . ?
C71 C70 C69 119.8(2) . . ?
C71 C70 H70 120.1 . . ?
C69 C70 H70 120.1 . . ?
C70 C71 C72 120.2(2) . . ?
C70 C71 H71 119.9 . . ?
C72 C71 H71 119.9 . . ?
C67 C72 C71 120.0(2) . . ?
C67 C72 H72 120.0 . . ?
C71 C72 H72 120.0 . . ?

loop_
_geom_bond_atom_site_label_1
_geom_bond_atom_site_label_2
_geom_bond_distance
_geom_bond_site_symmetry_2
_geom_bond_publ_flag
N1 C1 1.377(3) . yes
N1 C2 1.444(3) . yes
N1 C14 1.489(3) . yes
N2 C1 1.342(3) . yes
N2 C13 1.452(3) . yes
N2 C24 1.496(3) . yes
N3 C34 1.359(3) . yes
N3 C35 1.442(3) . yes
N3 C47 1.494(3) . yes
N4 C34 1.372(3) . yes
N4 C46 1.444(3) . yes
N4 C57 1.483(3) . yes
C2 C7 1.392(3) . ?
C2 C3 1.394(3) . ?
C3 C4 1.382(3) . ?
C3 H3 0.9500 . ?
C4 C5 1.384(4) . ?
C4 H4 0.9500 . ?
C5 C6 1.384(3) . ?
C5 H5 0.9500 . ?
C6 C7 1.394(3) . ?
C6 H6 0.9500 . ?
C7 C8 1.478(3) . ?
C8 C13 1.394(3) . ?
C8 C9 1.398(3) . ?
C9 C10 1.389(3) . ?
C9 H9 0.9500 . ?
C10 C11 1.380(4) . ?
C10 H10 0.9500 . ?
C11 C12 1.381(3) . ?
C11 H11 0.9500 . ?
C12 C13 1.393(3) . ?
C12 H12 0.9500 . ?
C14 C19 1.540(3) . ?
C14 C15 1.542(3) . ?
C14 H14 1.0000 . ?
C15 C16 1.529(3) . ?
C15 C22 1.532(3) . ?
C15 H15 1.0000 . ?
C16 C17 1.533(3) . ?
C16 H16A 0.9900 . ?
C16 H16B 0.9900 . ?
C17 C23 1.527(4) . ?
C17 C18 1.537(3) . ?
C17 H17 1.0000 . ?
C18 C19 1.532(3) . ?
C18 H18A 0.9900 . ?
C18 H18B 0.9900 . ?
C19 C20 1.525(3) . ?
C19 H19 1.0000 . ?
C20 C21 1.525(3) . ?
C20 H20A 0.9900 . ?
C20 H20B 0.9900 . ?
C21 C23 1.525(4) . ?
C21 C22 1.531(3) . ?
C21 H21 1.0000 . ?
C22 H22A 0.9900 . ?
C22 H22B 0.9900 . ?
C23 H23A 0.9900 . ?
C23 H23B 0.9900 . ?
C24 C25 1.531(3) . ?
C24 C29 1.534(3) . ?
C24 H24 1.0000 . ?
C25 C26 1.525(3) . ?
C25 C32 1.529(4) . ?
C25 H25 1.0000 . ?
C26 C27 1.531(4) . ?
C26 H26A 0.9900 . ?
C26 H26B 0.9900 . ?
C27 C28 1.519(4) . ?
C27 C33 1.531(4) . ?
C27 H27 1.0000 . ?
C28 C29 1.528(3) . ?
C28 H28A 0.9900 . ?
C28 H28B 0.9900 . ?
C29 C30 1.527(3) . ?
C29 H29 1.0000 . ?
C30 C31 1.530(4) . ?
C30 H30A 0.9900 . ?
C30 H30B 0.9900 . ?
C31 C33 1.525(3) . ?
C31 C32 1.529(4) . ?
C31 H31 1.0000 . ?
C32 H32A 0.9900 . ?
C32 H32B 0.9900 . ?
C33 H33A 0.9900 . ?
C33 H33B 0.9900 . ?
C35 C40 1.390(3) . ?
C35 C36 1.393(3) . ?
C36 C37 1.378(4) . ?
C36 H36 0.9500 . ?
C37 C38 1.380(4) . ?
C37 H37 0.9500 . ?
C38 C39 1.383(4) . ?
C38 H38 0.9500 . ?
C39 C40 1.398(3) . ?
C39 H39 0.9500 . ?
C40 C41 1.479(3) . ?
C41 C46 1.389(3) . ?
C41 C42 1.394(3) . ?
C42 C43 1.384(4) . ?
C42 H42 0.9500 . ?
C43 C44 1.388(4) . ?
C43 H43 0.9500 . ?
C44 C45 1.380(3) . ?
C44 H44 0.9500 . ?
C45 C46 1.392(3) . ?
C45 H45 0.9500 . ?
C47 C52 1.530(3) . ?
C47 C48 1.538(3) . ?
C47 H47 1.0000 . ?
C48 C49 1.534(4) . ?
C48 C55 1.536(4) . ?
C48 H48 1.0000 . ?
C49 C50 1.525(4) . ?
C49 H49A 0.9900 . ?
C49 H49B 0.9900 . ?
C50 C51 1.529(3) . ?
C50 C56 1.530(4) . ?
C50 H50 1.0000 . ?
C51 C52 1.529(3) . ?
C51 H51A 0.9900 . ?
C51 H51B 0.9900 . ?
C52 C53 1.529(3) . ?
C52 H52 1.0000 . ?
C53 C54 1.524(4) . ?
C53 H53A 0.9900 . ?
C53 H53B 0.9900 . ?
C54 C55 1.528(3) . ?
C54 C56 1.532(3) . ?
C54 H54 1.0000 . ?
C55 H55A 0.9900 . ?
C55 H55B 0.9900 . ?
C56 H56A 0.9900 . ?
C56 H56B 0.9900 . ?
C57 C58 1.540(3) . ?
C57 C62 1.545(3) . ?
C57 H57 1.0000 . ?
C58 C65 1.527(3) . ?
C58 C59 1.529(3) . ?
C58 H58 1.0000 . ?
C59 C60 1.533(3) . ?
C59 H59A 0.9900 . ?
C59 H59B 0.9900 . ?
C60 C61 1.529(3) . ?
C60 C66 1.534(3) . ?
C60 H60 1.0000 . ?
C61 C62 1.533(3) . ?
C61 H61A 0.9900 . ?
C61 H61B 0.9900 . ?
C62 C63 1.531(3) . ?
C62 H62 1.0000 . ?
C63 C64 1.531(3) . ?
C63 H63A 0.9900 . ?
C63 H63B 0.9900 . ?
C64 C65 1.532(3) . ?
C64 C66 1.532(3) . ?
C64 H64 1.0000 . ?
C65 H65A 0.9900 . ?
C65 H65B 0.9900 . ?
C66 H66A 0.9900 . ?
C66 H66B 0.9900 . ?
C67 C68 1.375(3) . ?
C67 C72 1.383(3) . ?
C67 H67 0.9500 . ?
C68 C69 1.393(3) . ?
C68 H68 0.9500 . ?
C69 C70 1.379(3) . ?
C69 H69 0.9500 . ?
C70 C71 1.376(3) . ?
C70 H70 0.9500 . ?
C71 C72 1.392(3) . ?
C71 H71 0.9500 . ?
C72 H72 0.9500 . ?

loop_
_geom_torsion_atom_site_label_1
_geom_torsion_atom_site_label_2
_geom_torsion_atom_site_label_3
_geom_torsion_atom_site_label_4
_geom_torsion
_geom_torsion_site_symmetry_1
_geom_torsion_site_symmetry_2
_geom_torsion_site_symmetry_3
_geom_torsion_site_symmetry_4
_geom_torsion_publ_flag
C13 N2 C1 N1 35.7(3) . . . . ?
C24 N2 C1 N1 -170.25(19) . . . . ?
C2 N1 C1 N2 49.6(3) . . . . ?
C14 N1 C1 N2 -165.62(18) . . . . ?
C1 N1 C2 C7 -72.3(3) . . . . ?
C14 N1 C2 C7 143.3(2) . . . . ?
C1 N1 C2 C3 104.8(3) . . . . ?
C14 N1 C2 C3 -39.5(3) . . . . ?
C7 C2 C3 C4 -0.8(4) . . . . ?
N1 C2 C3 C4 -178.0(2) . . . . ?
C2 C3 C4 C5 0.2(4) . . . . ?
C3 C4 C5 C6 0.2(4) . . . . ?
C4 C5 C6 C7 0.0(4) . . . . ?
C3 C2 C7 C6 1.0(3) . . . . ?
N1 C2 C7 C6 178.2(2) . . . . ?
C3 C2 C7 C8 -178.7(2) . . . . ?
N1 C2 C7 C8 -1.5(3) . . . . ?
C5 C6 C7 C2 -0.6(4) . . . . ?
C5 C6 C7 C8 179.1(2) . . . . ?
C2 C7 C8 C13 45.2(3) . . . . ?
C6 C7 C8 C13 -134.5(2) . . . . ?
C2 C7 C8 C9 -134.1(2) . . . . ?
C6 C7 C8 C9 46.2(3) . . . . ?
C13 C8 C9 C10 -0.7(4) . . . . ?
C7 C8 C9 C10 178.7(2) . . . . ?
C8 C9 C10 C11 -0.3(4) . . . . ?
C9 C10 C11 C12 0.8(4) . . . . ?
C10 C11 C12 C13 -0.3(4) . . . . ?
C11 C12 C13 C8 -0.7(4) . . . . ?
C11 C12 C13 N2 -177.6(2) . . . . ?
C9 C8 C13 C12 1.2(4) . . . . ?
C7 C8 C13 C12 -178.2(2) . . . . ?
C9 C8 C13 N2 178.0(2) . . . . ?
C7 C8 C13 N2 -1.4(3) . . . . ?
C1 N2 C13 C12 110.6(3) . . . . ?
C24 N2 C13 C12 -43.8(3) . . . . ?
C1 N2 C13 C8 -66.2(3) . . . . ?
C24 N2 C13 C8 139.3(2) . . . . ?
C1 N1 C14 C19 47.9(3) . . . . ?
C2 N1 C14 C19 -167.47(18) . . . . ?
C1 N1 C14 C15 168.25(19) . . . . ?
C2 N1 C14 C15 -47.1(3) . . . . ?
N1 C14 C15 C16 -63.9(2) . . . . ?
C19 C14 C15 C16 57.6(2) . . . . ?
N1 C14 C15 C22 176.27(17) . . . . ?
C19 C14 C15 C22 -62.2(2) . . . . ?
C22 C15 C16 C17 58.2(2) . . . . ?
C14 C15 C16 C17 -60.8(3) . . . . ?
C15 C16 C17 C23 -58.5(3) . . . . ?
C15 C16 C17 C18 61.5(3) . . . . ?
C23 C17 C18 C19 58.9(3) . . . . ?
C16 C17 C18 C19 -61.6(3) . . . . ?
C17 C18 C19 C20 -58.6(2) . . . . ?
C17 C18 C19 C14 61.1(3) . . . . ?
N1 C14 C19 C20 -174.66(18) . . . . ?
C15 C14 C19 C20 62.8(2) . . . . ?
N1 C14 C19 C18 64.8(2) . . . . ?
C15 C14 C19 C18 -57.7(2) . . . . ?
C18 C19 C20 C21 59.2(2) . . . . ?
C14 C19 C20 C21 -61.8(2) . . . . ?
C19 C20 C21 C23 -59.8(3) . . . . ?
C19 C20 C21 C22 59.6(2) . . . . ?
C23 C21 C22 C15 60.1(3) . . . . ?
C20 C21 C22 C15 -59.5(3) . . . . ?
C16 C15 C22 C21 -59.7(2) . . . . ?
C14 C15 C22 C21 61.0(2) . . . . ?
C20 C21 C23 C17 60.0(3) . . . . ?
C22 C21 C23 C17 -59.2(3) . . . . ?
C16 C17 C23 C21 59.0(3) . . . . ?
C18 C17 C23 C21 -59.7(2) . . . . ?
C1 N2 C24 C25 155.6(2) . . . . ?
C13 N2 C24 C25 -49.4(3) . . . . ?
C1 N2 C24 C29 34.2(3) . . . . ?
C13 N2 C24 C29 -170.77(19) . . . . ?
N2 C24 C25 C26 -65.8(3) . . . . ?
C29 C24 C25 C26 57.4(3) . . . . ?
N2 C24 C25 C32 174.04(18) . . . . ?
C29 C24 C25 C32 -62.8(2) . . . . ?
C32 C25 C26 C27 58.9(3) . . . . ?
C24 C25 C26 C27 -60.5(3) . . . . ?
C25 C26 C27 C28 61.2(3) . . . . ?
C25 C26 C27 C33 -59.1(3) . . . . ?
C33 C27 C28 C29 59.4(3) . . . . ?
C26 C27 C28 C29 -61.4(3) . . . . ?
C27 C28 C29 C30 -58.9(3) . . . . ?
C27 C28 C29 C24 60.6(3) . . . . ?
N2 C24 C29 C30 -173.34(19) . . . . ?
C25 C24 C29 C30 63.1(2) . . . . ?
N2 C24 C29 C28 66.5(3) . . . . ?
C25 C24 C29 C28 -57.1(2) . . . . ?
C28 C29 C30 C31 59.4(3) . . . . ?
C24 C29 C30 C31 -61.6(3) . . . . ?
C29 C30 C31 C33 -60.1(3) . . . . ?
C29 C30 C31 C32 59.1(3) . . . . ?
C33 C31 C32 C25 59.8(3) . . . . ?
C30 C31 C32 C25 -59.1(3) . . . . ?
C26 C25 C32 C31 -60.0(3) . . . . ?
C24 C25 C32 C31 61.3(3) . . . . ?
C32 C31 C33 C27 -58.7(3) . . . . ?
C30 C31 C33 C27 60.1(3) . . . . ?
C28 C27 C33 C31 -60.2(3) . . . . ?
C26 C27 C33 C31 58.9(3) . . . . ?
C35 N3 C34 N4 -41.1(3) . . . . ?
C47 N3 C34 N4 169.52(19) . . . . ?
C46 N4 C34 N3 -46.1(3) . . . . ?
C57 N4 C34 N3 163.97(18) . . . . ?
C34 N3 C35 C40 71.1(3) . . . . ?
C47 N3 C35 C40 -139.5(2) . . . . ?
C34 N3 C35 C36 -104.9(3) . . . . ?
C47 N3 C35 C36 44.4(3) . . . . ?
C40 C35 C36 C37 0.7(4) . . . . ?
N3 C35 C36 C37 176.8(2) . . . . ?
C35 C36 C37 C38 0.1(4) . . . . ?
C36 C37 C38 C39 -0.7(4) . . . . ?
C37 C38 C39 C40 0.4(4) . . . . ?
C36 C35 C40 C39 -1.0(4) . . . . ?
N3 C35 C40 C39 -177.0(2) . . . . ?
C36 C35 C40 C41 175.9(2) . . . . ?
N3 C35 C40 C41 -0.1(3) . . . . ?
C38 C39 C40 C35 0.5(4) . . . . ?
C38 C39 C40 C41 -176.3(2) . . . . ?
C35 C40 C41 C46 -45.4(3) . . . . ?
C39 C40 C41 C46 131.4(3) . . . . ?
C35 C40 C41 C42 134.2(3) . . . . ?
C39 C40 C41 C42 -49.1(4) . . . . ?
C46 C41 C42 C43 0.3(4) . . . . ?
C40 C41 C42 C43 -179.3(2) . . . . ?
C41 C42 C43 C44 0.2(4) . . . . ?
C42 C43 C44 C45 -0.3(4) . . . . ?
C43 C44 C45 C46 -0.1(4) . . . . ?
C42 C41 C46 C45 -0.7(3) . . . . ?
C40 C41 C46 C45 178.9(2) . . . . ?
C42 C41 C46 N4 -177.9(2) . . . . ?
C40 C41 C46 N4 1.6(3) . . . . ?
C44 C45 C46 C41 0.6(4) . . . . ?
C44 C45 C46 N4 177.9(2) . . . . ?
C34 N4 C46 C41 71.9(3) . . . . ?
C57 N4 C46 C41 -138.8(2) . . . . ?
C34 N4 C46 C45 -105.4(2) . . . . ?
C57 N4 C46 C45 43.9(3) . . . . ?
C34 N3 C47 C52 -43.2(3) . . . . ?
C35 N3 C47 C52 167.11(19) . . . . ?
C34 N3 C47 C48 -164.06(19) . . . . ?
C35 N3 C47 C48 46.2(3) . . . . ?
N3 C47 C48 C49 64.5(3) . . . . ?
C52 C47 C48 C49 -57.7(3) . . . . ?
N3 C47 C48 C55 -175.11(18) . . . . ?
C52 C47 C48 C55 62.6(2) . . . . ?
C55 C48 C49 C50 -58.7(3) . . . . ?
C47 C48 C49 C50 60.6(3) . . . . ?
C48 C49 C50 C51 -60.9(3) . . . . ?
C48 C49 C50 C56 59.0(3) . . . . ?
C49 C50 C51 C52 60.4(3) . . . . ?
C56 C50 C51 C52 -59.7(3) . . . . ?
C50 C51 C52 C53 59.7(3) . . . . ?
C50 C51 C52 C47 -59.8(3) . . . . ?
N3 C47 C52 C51 -65.2(2) . . . . ?
C48 C47 C52 C51 57.5(2) . . . . ?
N3 C47 C52 C53 174.94(19) . . . . ?
C48 C47 C52 C53 -62.4(2) . . . . ?
C51 C52 C53 C54 -60.1(3) . . . . ?
C47 C52 C53 C54 61.1(3) . . . . ?
C52 C53 C54 C55 -59.3(3) . . . . ?
C52 C53 C54 C56 59.8(3) . . . . ?
C53 C54 C55 C48 59.4(3) . . . . ?
C56 C54 C55 C48 -59.7(3) . . . . ?
C49 C48 C55 C54 59.5(3) . . . . ?
C47 C48 C55 C54 -61.3(3) . . . . ?
C49 C50 C56 C54 -59.9(3) . . . . ?
C51 C50 C56 C54 59.3(3) . . . . ?
C53 C54 C56 C50 -59.1(3) . . . . ?
C55 C54 C56 C50 59.9(3) . . . . ?
C34 N4 C57 C58 -168.73(19) . . . . ?
C46 N4 C57 C58 41.6(3) . . . . ?
C34 N4 C57 C62 -48.7(3) . . . . ?
C46 N4 C57 C62 161.60(19) . . . . ?
N4 C57 C58 C65 -177.38(18) . . . . ?
C62 C57 C58 C65 61.9(2) . . . . ?
N4 C57 C58 C59 62.3(2) . . . . ?
C62 C57 C58 C59 -58.4(2) . . . . ?
C65 C58 C59 C60 -58.5(3) . . . . ?
C57 C58 C59 C60 60.9(3) . . . . ?
C58 C59 C60 C61 -60.7(3) . . . . ?
C58 C59 C60 C66 59.1(3) . . . . ?
C59 C60 C61 C62 60.4(3) . . . . ?
C66 C60 C61 C62 -59.7(3) . . . . ?
C60 C61 C62 C63 59.5(2) . . . . ?
C60 C61 C62 C57 -60.1(3) . . . . ?
N4 C57 C62 C63 175.80(19) . . . . ?
C58 C57 C62 C63 -61.9(2) . . . . ?
N4 C57 C62 C61 -64.5(2) . . . . ?
C58 C57 C62 C61 57.8(2) . . . . ?
C61 C62 C63 C64 -59.7(2) . . . . ?
C57 C62 C63 C64 60.9(2) . . . . ?
C62 C63 C64 C65 -59.1(3) . . . . ?
C62 C63 C64 C66 60.0(3) . . . . ?
C59 C58 C65 C64 59.1(3) . . . . ?
C57 C58 C65 C64 -61.7(3) . . . . ?
C63 C64 C65 C58 59.8(3) . . . . ?
C66 C64 C65 C58 -59.3(3) . . . . ?
C63 C64 C66 C60 -59.6(3) . . . . ?
C65 C64 C66 C60 59.1(3) . . . . ?
C61 C60 C66 C64 59.5(3) . . . . ?
C59 C60 C66 C64 -59.5(3) . . . . ?
C72 C67 C68 C69 -0.3(3) . . . . ?
C67 C68 C69 C70 0.4(3) . . . . ?
C68 C69 C70 C71 -0.5(3) . . . . ?
C69 C70 C71 C72 0.6(3) . . . . ?
C68 C67 C72 C71 0.4(3) . . . . ?
C70 C71 C72 C67 -0.6(3) . . . . ?
